data_2228695
loop_
_publ_author_name
'Dutkiewicz, Grzegorz'
'Samshuddin, S.'
'Narayana, B.'
'Yathirajan, H. S.'
'Kubicki, Maciej'

_publ_section_title
;
 2-Methylimidazolium picrate
;
_journal_coeditor_code DN2638
_journal_issue 1
_journal_name_full 'Acta Crystallographica Section E'
_journal_page_first o235
_journal_paper_doi 10.1107/S1600536810053390
_journal_volume 67
_journal_year 2011
_chemical_formula_iupac 'C4 H7 N2 +, C6 H2 N3 O7 -'
_chemical_formula_moiety 'C4 H7 N2 +, C6 H2 N3 O7 -'
_chemical_formula_sum 'C10 H9 N5 O7'
_chemical_formula_weight 311.22
_chemical_name_common
;
2-methylimidazolium picrate
;
_chemical_name_systematic
;
2-methyl-1H-imidazol-3-ium 2,4,6-trinitrophenolate
;
_space_group_IT_number 14
_symmetry_cell_setting monoclinic
_symmetry_space_group_name_Hall '-P 2ybc'
_symmetry_space_group_name_H-M 'P 1 21/c 1'
_atom_sites_solution_hydrogens geom
_atom_sites_solution_primary direct
_atom_sites_solution_secondary difmap
_audit_creation_method SHELXL-97
_cell_angle_alpha 90.00
_cell_angle_beta 100.327(12)
_cell_angle_gamma 90.00
_cell_formula_units_Z 4
_cell_length_a 7.0983(9)
_cell_length_b 21.644(2)
_cell_length_c 8.1583(9)
_cell_measurement_reflns_used 2592
_cell_measurement_temperature 295(2)
_cell_measurement_theta_max 28.1476
_cell_measurement_theta_min 2.9121
_cell_volume 1233.1(2)
_computing_cell_refinement 'CrysAlis PRO (Oxford Diffraction, 2009)'
_computing_data_collection 'CrysAlis PRO (Oxford Diffraction, 2009)'
_computing_data_reduction 'CrysAlis PRO (Oxford Diffraction, 2009)'
_computing_molecular_graphics '<i>Stereochemical Workstation Operation Manual.</i> (Siemens, 1989)'
_computing_publication_material 'SHELXL97 (Sheldrick, 2008)'
_computing_structure_refinement 'SHELXL97 (Sheldrick, 2008)'
_computing_structure_solution 'SIR92 (Altomare <i>et al.</i>, 1993)'
_diffrn_ambient_temperature 295(2)
_diffrn_detector_area_resol_mean 16.1544
_diffrn_measured_fraction_theta_full 0.978
_diffrn_measured_fraction_theta_max 0.818
_diffrn_measurement_device_type 'Oxford Diffraction Xcalibur Eos'
_diffrn_measurement_method \w
_diffrn_radiation_monochromator graphite
_diffrn_radiation_source 'Enhance (Mo) X-ray Source'
_diffrn_radiation_type MoK\a
_diffrn_radiation_wavelength 0.71073
_diffrn_reflns_av_R_equivalents 0.0144
_diffrn_reflns_av_sigmaI/netI 0.0307
_diffrn_reflns_limit_h_max 9
_diffrn_reflns_limit_h_min -8
_diffrn_reflns_limit_k_max 28
_diffrn_reflns_limit_k_min -15
_diffrn_reflns_limit_l_max 10
_diffrn_reflns_limit_l_min -10
_diffrn_reflns_number 4778
_diffrn_reflns_theta_full 25.00
_diffrn_reflns_theta_max 28.19
_diffrn_reflns_theta_min 2.92
_exptl_absorpt_coefficient_mu 0.145
_exptl_absorpt_correction_T_max 1.00000
_exptl_absorpt_correction_T_min 0.96405
_exptl_absorpt_correction_type multi-scan
_exptl_absorpt_process_details
;
(CrysAlis PRO; Oxford Diffraction, 2009)
;
_exptl_crystal_colour yellow
_exptl_crystal_density_diffrn 1.676
_exptl_crystal_density_method 'not measured'
_exptl_crystal_description block
_exptl_crystal_F_000 640
_exptl_crystal_size_max 0.3
_exptl_crystal_size_mid 0.2
_exptl_crystal_size_min 0.2
_refine_diff_density_max 0.300
_refine_diff_density_min -0.270
_refine_ls_extinction_method none
_refine_ls_goodness_of_fit_ref 1.026
_refine_ls_hydrogen_treatment refall
_refine_ls_matrix_type full
_refine_ls_number_parameters 235
_refine_ls_number_reflns 2483
_refine_ls_number_restraints 0
_refine_ls_restrained_S_all 1.026
_refine_ls_R_factor_all 0.0582
_refine_ls_R_factor_gt 0.0394
_refine_ls_shift/su_max 0.001
_refine_ls_shift/su_mean 0.000
_refine_ls_structure_factor_coef Fsqd
_refine_ls_weighting_details 'calc w=1/[\s^2^(Fo^2^)+(0.0600P)^2^] where P=(Fo^2^+2Fc^2^)/3'
_refine_ls_weighting_scheme calc
_refine_ls_wR_factor_gt 0.0963
_refine_ls_wR_factor_ref 0.1007
_reflns_number_gt 1792
_reflns_number_total 2483
_reflns_threshold_expression I>2\s(I)
_cod_data_source_file dn2638.cif
_cod_data_source_block I
_cod_original_sg_symbol_H-M 'P 21/c'
_cod_database_code 2228695
_cod_database_fobs_code 2228695

loop_
_symmetry_equiv_pos_as_xyz
'x, y, z'
'-x, y+1/2, -z+1/2'
'-x, -y, -z'
'x, -y-1/2, z-1/2'

loop_
_atom_site_type_symbol
_atom_site_label
_atom_site_fract_x
_atom_site_fract_y
_atom_site_fract_z
_atom_site_U_iso_or_equiv
_atom_site_adp_type
_atom_site_calc_flag
_atom_site_refinement_flags
_atom_site_occupancy
_atom_site_disorder_assembly
_atom_site_disorder_group
C C1 0.3265(2) 0.93118(8) 0.60988(19) 0.0241(4) Uani d . 1 . .
O O1 0.38378(17) 0.88003(5) 0.67241(14) 0.0347(3) Uani d . 1 . .
C C2 0.2787(2) 0.98440(7) 0.70037(19) 0.0253(4) Uani d . 1 . .
N N2 0.2874(2) 0.98159(7) 0.88019(17) 0.0358(4) Uani d . 1 . .
O O21 0.2016(3) 1.02077(8) 0.94412(17) 0.0716(5) Uani d . 1 . .
O O22 0.3770(3) 0.94120(7) 0.96128(17) 0.0656(5) Uani d . 1 . .
C C3 0.2171(2) 1.03981(8) 0.6272(2) 0.0266(4) Uani d . 1 . .
H H3 0.189(2) 1.0723(8) 0.691(2) 0.028(5) Uiso d . 1 . .
C C4 0.1956(2) 1.04630(8) 0.4569(2) 0.0267(4) Uani d . 1 . .
N N4 0.1304(2) 1.10493(7) 0.38329(19) 0.0348(4) Uani d . 1 . .
O O41 0.1247(2) 1.11171(7) 0.23347(17) 0.0615(5) Uani d . 1 . .
O O42 0.08086(19) 1.14506(6) 0.47167(17) 0.0479(4) Uani d . 1 . .
C C5 0.2260(2) 0.99677(8) 0.3565(2) 0.0272(4) Uani d . 1 . .
H H5 0.205(3) 0.9999(9) 0.243(2) 0.041(5) Uiso d . 1 . .
C C6 0.2876(2) 0.94228(7) 0.43176(19) 0.0248(4) Uani d . 1 . .
N N6 0.3054(2) 0.89003(7) 0.32303(17) 0.0310(3) Uani d . 1 . .
O O61 0.45451(19) 0.86075(6) 0.34477(16) 0.0436(4) Uani d . 1 . .
O O62 0.1676(2) 0.87781(7) 0.21488(17) 0.0537(4) Uani d . 1 . .
N N11 0.5304(2) 0.76346(7) 0.59823(18) 0.0353(4) Uani d . 1 . .
H H11 0.491(3) 0.8016(10) 0.617(3) 0.054(6) Uiso d . 1 . .
C C12 0.4264(2) 0.72364(8) 0.49579(19) 0.0310(4) Uani d . 1 . .
C C12A 0.2238(3) 0.73045(13) 0.4178(3) 0.0484(5) Uani d . 1 . .
H H12A 0.163(5) 0.6936(15) 0.401(4) 0.129(13) Uiso d . 1 . .
H H12B 0.155(4) 0.7574(13) 0.480(3) 0.094(9) Uiso d . 1 . .
H H12C 0.213(4) 0.7461(14) 0.318(4) 0.111(11) Uiso d . 1 . .
N N13 0.5382(2) 0.67629(7) 0.47868(18) 0.0341(4) Uani d . 1 . .
H H13 0.506(3) 0.6450(11) 0.416(3) 0.056(7) Uiso d . 1 . .
C C14 0.7165(3) 0.68530(9) 0.5723(2) 0.0377(4) Uani d . 1 . .
H H14 0.811(3) 0.6565(10) 0.574(2) 0.046(6) Uiso d . 1 . .
C C15 0.7118(3) 0.74005(9) 0.6470(2) 0.0391(5) Uani d . 1 . .
H H15 0.808(3) 0.7634(10) 0.719(3) 0.057(6) Uiso d . 1 . .

loop_
_atom_site_aniso_label
_atom_site_aniso_U_11
_atom_site_aniso_U_22
_atom_site_aniso_U_33
_atom_site_aniso_U_12
_atom_site_aniso_U_13
_atom_site_aniso_U_23
C1 0.0225(7) 0.0236(9) 0.0259(8) 0.0002(7) 0.0035(6) 0.0003(7)
O1 0.0505(7) 0.0247(7) 0.0282(6) 0.0088(6) 0.0053(5) 0.0019(5)
C2 0.0274(8) 0.0263(9) 0.0219(8) -0.0003(7) 0.0038(6) 0.0000(7)
N2 0.0501(9) 0.0318(9) 0.0252(7) 0.0080(7) 0.0062(7) -0.0004(7)
O21 0.1138(13) 0.0717(12) 0.0334(7) 0.0473(10) 0.0244(8) 0.0002(8)
O22 0.1215(14) 0.0427(9) 0.0296(7) 0.0315(9) 0.0057(8) 0.0062(7)
C3 0.0266(8) 0.0239(9) 0.0299(9) 0.0008(7) 0.0070(7) -0.0040(8)
C4 0.0280(8) 0.0209(9) 0.0321(9) 0.0018(7) 0.0077(7) 0.0050(7)
N4 0.0378(8) 0.0286(9) 0.0385(8) 0.0024(7) 0.0084(7) 0.0083(7)
O41 0.1011(12) 0.0457(9) 0.0393(8) 0.0197(8) 0.0173(8) 0.0183(7)
O42 0.0632(9) 0.0264(7) 0.0563(9) 0.0118(6) 0.0165(7) 0.0024(7)
C5 0.0292(8) 0.0304(10) 0.0223(8) -0.0002(7) 0.0052(7) 0.0037(8)
C6 0.0261(8) 0.0239(9) 0.0250(8) -0.0007(7) 0.0067(6) -0.0028(7)
N6 0.0395(8) 0.0282(8) 0.0265(7) -0.0004(7) 0.0093(6) -0.0008(6)
O61 0.0498(8) 0.0378(8) 0.0451(8) 0.0136(7) 0.0134(6) -0.0063(6)
O62 0.0563(8) 0.0575(10) 0.0419(8) -0.0018(7) -0.0060(7) -0.0211(7)
N11 0.0479(9) 0.0240(8) 0.0329(8) -0.0010(8) 0.0044(7) -0.0042(7)
C12 0.0424(10) 0.0252(9) 0.0256(8) -0.0034(8) 0.0067(7) -0.0002(7)
C12A 0.0426(12) 0.0519(15) 0.0477(12) -0.0025(11) 0.0000(10) 0.0012(12)
N13 0.0501(9) 0.0230(8) 0.0293(8) -0.0043(7) 0.0077(7) -0.0044(7)
C14 0.0426(11) 0.0329(11) 0.0381(10) 0.0036(9) 0.0084(9) 0.0046(9)
C15 0.0416(10) 0.0374(12) 0.0356(10) -0.0071(9) -0.0005(8) 0.0006(9)

loop_
_atom_type_symbol
_atom_type_description
_atom_type_scat_dispersion_real
_atom_type_scat_dispersion_imag
_atom_type_scat_source
C C 0.0033 0.0016 'International Tables Vol C Tables 4.2.6.8 and 6.1.1.4'
H H 0.0000 0.0000 'International Tables Vol C Tables 4.2.6.8 and 6.1.1.4'
N N 0.0061 0.0033 'International Tables Vol C Tables 4.2.6.8 and 6.1.1.4'
O O 0.0106 0.0060 'International Tables Vol C Tables 4.2.6.8 and 6.1.1.4'

loop_
_geom_angle_atom_site_label_1
_geom_angle_atom_site_label_2
_geom_angle_atom_site_label_3
_geom_angle_site_symmetry_1
_geom_angle_site_symmetry_3
_geom_angle
_geom_angle_publ_flag
O1 C1 C2 . . 125.83(14) ?
O1 C1 C6 . . 122.88(14) ?
C2 C1 C6 . . 111.17(14) ?
C3 C2 C1 . . 124.06(14) ?
C3 C2 N2 . . 115.19(14) ?
C1 C2 N2 . . 120.72(14) ?
O22 N2 O21 . . 121.74(15) ?
O22 N2 C2 . . 120.29(14) ?
O21 N2 C2 . . 117.97(15) ?
C2 C3 C4 . . 119.73(16) ?
C2 C3 H3 . . 120.5(11) ?
C4 C3 H3 . . 119.7(11) ?
C3 C4 C5 . . 121.00(15) ?
C3 C4 N4 . . 118.57(15) ?
C5 C4 N4 . . 120.34(15) ?
O42 N4 O41 . . 122.90(16) ?
O42 N4 C4 . . 118.99(15) ?
O41 N4 C4 . . 118.10(15) ?
C6 C5 C4 . . 118.21(15) ?
C6 C5 H5 . . 120.2(12) ?
C4 C5 H5 . . 121.6(12) ?
C5 C6 C1 . . 125.60(15) ?
C5 C6 N6 . . 116.91(14) ?
C1 C6 N6 . . 117.40(14) ?
O61 N6 O62 . . 123.62(15) ?
O61 N6 C6 . . 118.85(14) ?
O62 N6 C6 . . 117.53(14) ?
C12 N11 C15 . . 109.23(16) ?
C12 N11 H11 . . 123.3(13) ?
C15 N11 H11 . . 126.7(13) ?
N13 C12 N11 . . 107.04(16) ?
N13 C12 C12A . . 126.31(18) ?
N11 C12 C12A . . 126.64(18) ?
C12 C12A H12A . . 112(2) ?
C12 C12A H12B . . 112.4(16) ?
H12A C12A H12B . . 110(2) ?
C12 C12A H12C . . 111(2) ?
H12A C12A H12C . . 104(3) ?
H12B C12A H12C . . 107(3) ?
C12 N13 C14 . . 110.12(16) ?
C12 N13 H13 . . 125.4(15) ?
C14 N13 H13 . . 124.5(15) ?
C15 C14 N13 . . 106.55(17) ?
C15 C14 H14 . . 132.4(13) ?
N13 C14 H14 . . 121.0(13) ?
C14 C15 N11 . . 107.06(17) ?
C14 C15 H15 . . 132.4(13) ?
N11 C15 H15 . . 120.5(13) ?

loop_
_geom_bond_atom_site_label_1
_geom_bond_atom_site_label_2
_geom_bond_site_symmetry_2
_geom_bond_distance
_geom_bond_publ_flag
C1 O1 . 1.2557(19) ?
C1 C2 . 1.441(2) ?
C1 C6 . 1.450(2) ?
C2 C3 . 1.376(2) ?
C2 N2 . 1.459(2) ?
N2 O22 . 1.2067(19) ?
N2 O21 . 1.2145(19) ?
C3 C4 . 1.377(2) ?
C3 H3 . 0.918(18) ?
C4 C5 . 1.389(2) ?
C4 N4 . 1.444(2) ?
N4 O42 . 1.2200(19) ?
N4 O41 . 1.2245(19) ?
C5 C6 . 1.365(2) ?
C5 H5 . 0.911(19) ?
C6 N6 . 1.457(2) ?
N6 O61 . 1.2193(18) ?
N6 O62 . 1.2226(19) ?
N11 C12 . 1.329(2) ?
N11 C15 . 1.375(2) ?
N11 H11 . 0.89(2) ?
C12 N13 . 1.319(2) ?
C12 C12A . 1.472(3) ?
C12A H12A . 0.91(3) ?
C12A H12B . 0.96(3) ?
C12A H12C . 0.87(3) ?
N13 C14 . 1.370(2) ?
N13 H13 . 0.86(2) ?
C14 C15 . 1.336(3) ?
C14 H14 . 0.92(2) ?
C15 H15 . 0.96(2) ?

loop_
_geom_hbond_atom_site_label_D
_geom_hbond_atom_site_label_H
_geom_hbond_atom_site_label_A
_geom_hbond_site_symmetry_A
_geom_hbond_distance_DH
_geom_hbond_distance_HA
_geom_hbond_distance_DA
_geom_hbond_angle_DHA
C5 H5 O21 1_554 0.911(19) 2.478(19) 3.378(2) 169.4(16)
N11 H11 O1 . 0.89(2) 1.95(2) 2.8357(19) 172.9(19)
N13 H13 O1 4_575 0.86(2) 2.09(2) 2.819(2) 143(2)
N13 H13 O22 4_575 0.86(2) 2.14(2) 2.782(2) 131.3(19)

loop_
_geom_torsion_atom_site_label_1
_geom_torsion_atom_site_label_2
_geom_torsion_atom_site_label_3
_geom_torsion_atom_site_label_4
_geom_torsion_site_symmetry_1
_geom_torsion_site_symmetry_2
_geom_torsion_site_symmetry_3
_geom_torsion_site_symmetry_4
_geom_torsion
_geom_torsion_publ_flag
O1 C1 C2 C3 . . . . 179.72(16) ?
C6 C1 C2 C3 . . . . -4.2(2) ?
O1 C1 C2 N2 . . . . -2.4(2) ?
C6 C1 C2 N2 . . . . 173.62(14) ?
C3 C2 N2 O22 . . . . -163.80(17) ?
C1 C2 N2 O22 . . . . 18.2(2) ?
C3 C2 N2 O21 . . . . 16.4(2) ?
C1 C2 N2 O21 . . . . -161.61(17) ?
C1 C2 C3 C4 . . . . 0.9(2) ?
N2 C2 C3 C4 . . . . -177.07(14) ?
C2 C3 C4 C5 . . . . 3.3(2) ?
C2 C3 C4 N4 . . . . 179.90(14) ?
C3 C4 N4 O42 . . . . -6.2(2) ?
C5 C4 N4 O42 . . . . 170.49(15) ?
C3 C4 N4 O41 . . . . 174.92(16) ?
C5 C4 N4 O41 . . . . -8.4(2) ?
C3 C4 C5 C6 . . . . -3.4(2) ?
N4 C4 C5 C6 . . . . -179.99(15) ?
C4 C5 C6 C1 . . . . -0.5(2) ?
C4 C5 C6 N6 . . . . 175.84(13) ?
O1 C1 C6 C5 . . . . -179.73(16) ?
C2 C1 C6 C5 . . . . 4.1(2) ?
O1 C1 C6 N6 . . . . 3.9(2) ?
C2 C1 C6 N6 . . . . -172.26(13) ?
C5 C6 N6 O61 . . . . 129.43(16) ?
C1 C6 N6 O61 . . . . -53.90(19) ?
C5 C6 N6 O62 . . . . -51.0(2) ?
C1 C6 N6 O62 . . . . 125.64(17) ?
C15 N11 C12 N13 . . . . -0.36(19) ?
C15 N11 C12 C12A . . . . 178.83(19) ?
N11 C12 N13 C14 . . . . 0.53(19) ?
C12A C12 N13 C14 . . . . -178.67(18) ?
C12 N13 C14 C15 . . . . -0.49(19) ?
N13 C14 C15 N11 . . . . 0.25(19) ?
C12 N11 C15 C14 . . . . 0.1(2) ?
